data_4061386
_journal_name_full Organometallics
_journal_paper_doi 10.1021/om049055q
_journal_year 2005
_chemical_formula_sum 'C57 H17 Ag20 F40 N11 O27'
_chemical_formula_weight 4205.22
_chemical_melting_point 241.2
_space_group_IT_number 14
_symmetry_cell_setting monoclinic
_symmetry_space_group_name_Hall '-P 2ybc'
_symmetry_space_group_name_H-M 'P 1 21/c 1'
_cell_angle_alpha 90.00
_cell_angle_beta 96.009(2)
_cell_angle_gamma 90.00
_cell_formula_units_Z 4
_cell_length_a 15.4516(11)
_cell_length_b 51.319(4)
_cell_length_c 11.3424(8)
_cell_measurement_temperature 293(2)
_cell_volume 8944.6(11)
_diffrn_ambient_temperature 293(2)
_exptl_crystal_density_diffrn 3.123
_cod_original_sg_symbol_H-M 'P 21/c'
_cod_database_code 4061386

loop_
_symmetry_equiv_pos_as_xyz
'x, y, z'
'-x, y+1/2, -z+1/2'
'-x, -y, -z'
'x, -y-1/2, z-1/2'

loop_
_atom_site_label
_atom_site_type_symbol
_atom_site_fract_x
_atom_site_fract_y
_atom_site_fract_z
_atom_site_U_iso_or_equiv
_atom_site_adp_type
_atom_site_occupancy
_atom_site_symmetry_multiplicity
_atom_site_calc_flag
_atom_site_refinement_flags
_atom_site_disorder_assembly
_atom_site_disorder_group
Ag1 Ag 0.79239(7) 0.14205(2) 0.55282(9) 0.0342(3) Uani 1 1 d . . .
Ag2 Ag 0.81719(7) 0.191143(19) 0.72331(10) 0.0366(3) Uani 1 1 d . . .
Ag3 Ag 1.00389(8) 0.19552(2) 0.69253(12) 0.0452(3) Uani 1 1 d . . .
Ag4 Ag 0.97797(8) 0.14670(2) 0.54105(10) 0.0398(3) Uani 1 1 d . . .
Ag5 Ag 0.88845(8) 0.10560(2) 0.69973(12) 0.0466(3) Uani 1 1 d . . .
Ag6 Ag 0.89299(9) 0.16213(3) 0.96582(11) 0.0521(4) Uani 1 1 d . . .
Ag7 Ag 1.06274(9) 0.15808(4) 0.87996(15) 0.0805(6) Uani 1 1 d . . .
Ag8 Ag 1.12429(10) 0.11606(3) 0.63802(14) 0.0727(5) Uani 1 1 d . . .
Ag9 Ag 0.93021(8) 0.05872(2) 0.82773(11) 0.0431(3) Uani 1 1 d . . .
Ag10 Ag 0.97790(7) 0.10934(2) 0.98849(10) 0.0341(3) Uani 1 1 d . . .
Ag11 Ag 1.16521(7) 0.11270(2) 0.97666(10) 0.0403(3) Uani 1 1 d . . .
Ag12 Ag 1.13308(8) 0.05801(2) 0.83798(10) 0.0367(3) Uani 1 1 d . . .
Ag13 Ag 1.01621(11) 0.06829(3) 0.60031(12) 0.0660(4) Uani 1 1 d . . .
Ag14 Ag 0.87226(10) 0.08398(2) 1.19714(14) 0.0618(4) Uani 1 1 d . . .
Ag15 Ag 0.99236(10) 0.12862(3) 1.25703(13) 0.0663(4) Uani 1 1 d . . .
Ag16 Ag 0.70897(7) 0.12536(2) 1.23870(10) 0.0379(3) Uani 1 1 d . . .
Ag17 Ag 0.82745(9) 0.16742(2) 1.23752(12) 0.0495(3) Uani 1 1 d . . .
Ag18 Ag 1.10434(11) 0.17112(2) 0.39013(14) 0.0660(4) Uani 1 1 d . . .
Ag19 Ag 1.24497(7) 0.12042(2) 0.31320(12) 0.0459(3) Uani 1 1 d . . .
Ag20 Ag 1.12291(8) 0.07901(2) 0.32741(11) 0.0452(3) Uani 1 1 d . . .
C1 C 0.8972(9) 0.1525(3) 0.6880(12) 0.029(3) Uani 1 1 d U . .
C2 C 0.9375(10) 0.1607(2) 0.7750(11) 0.032(3) Uani 1 1 d . . .
C3 C 1.0280(8) 0.0897(2) 0.7629(10) 0.023(3) Uani 1 1 d . . .
C4 C 1.0627(9) 0.1004(3) 0.8481(11) 0.026(3) Uani 1 1 d . . .
C5 C 0.8875(8) 0.1246(2) 1.1023(11) 0.025(3) Uani 1 1 d . . .
C6 C 0.8310(9) 0.1286(2) 1.1678(12) 0.028(3) Uani 1 1 d . . .
C7 C 1.1213(10) 0.1187(3) 0.3835(11) 0.035(3) Uani 1 1 d . . .
C8 C 1.0753(9) 0.1305(2) 0.4439(12) 0.032(3) Uani 1 1 d . . .
O1 O 0.7648(7) 0.1035(2) 0.8099(9) 0.048(3) Uani 1 1 d . . .
O2 O 0.8103(8) 0.0710(2) 0.9274(10) 0.057(3) Uani 1 1 d . . .
C9 C 0.7571(9) 0.0866(3) 0.8903(13) 0.039(4) Uani 1 1 d D . .
C10 C 0.6715(8) 0.0872(2) 0.9448(9) 0.045(4) Uani 1 1 d D . .
C11 C 0.6003(9) 0.0714(3) 0.8762(11) 0.104(10) Uani 1 1 d D . .
F11 F 0.6413(8) 0.1112(2) 0.9503(11) 0.085(4) Uani 1 1 d D . .
F12 F 0.6799(8) 0.0781(3) 1.0555(8) 0.081(4) Uani 1 1 d D . .
F13 F 0.5287(8) 0.0722(4) 0.9295(13) 0.147(8) Uani 1 1 d D . .
F14 F 0.6246(11) 0.0470(3) 0.8680(17) 0.168(9) Uani 1 1 d D . .
F15 F 0.5850(9) 0.0814(3) 0.7689(11) 0.128(6) Uani 1 1 d D . .
O3 O 1.2387(7) 0.0863(2) 0.6947(9) 0.045(3) Uani 1 1 d . . .
O4 O 1.1881(9) 0.0592(3) 0.5580(11) 0.068(4) Uani 1 1 d . . .
C12 C 1.2487(10) 0.0687(3) 0.6259(13) 0.048(4) Uani 1 1 d D . .
C13 C 1.3417(10) 0.0590(3) 0.6183(15) 0.109(10) Uani 1 1 d D . .
C14 C 1.3597(9) 0.0319(4) 0.6693(15) 0.138(13) Uani 1 1 d D . .
F21 F 1.3633(14) 0.0577(5) 0.5080(14) 0.191(11) Uani 1 1 d D . .
F22 F 1.4008(9) 0.0743(3) 0.6785(19) 0.146(7) Uani 1 1 d D . .
F23 F 1.3082(10) 0.0156(3) 0.6058(19) 0.182(10) Uani 1 1 d D . .
F24 F 1.3391(12) 0.0345(5) 0.7796(14) 0.178(10) Uani 1 1 d D . .
F25 F 1.4435(8) 0.0268(3) 0.6669(15) 0.127(6) Uani 1 1 d D . .
O5 O 1.1932(8) 0.1551(2) 0.7269(10) 0.056(3) Uani 1 1 d . . .
O6 O 1.1401(7) 0.1875(2) 0.6083(10) 0.054(3) Uani 1 1 d . . .
C15 C 1.1990(9) 0.1751(3) 0.6679(13) 0.041(4) Uani 1 1 d D . .
C16 C 1.2910(9) 0.1834(4) 0.6453(15) 0.123(12) Uani 1 1 d D . .
C17 C 1.3089(9) 0.2118(5) 0.6744(16) 0.153(17) Uani 1 1 d D . .
F31 F 1.3499(9) 0.1719(3) 0.7217(19) 0.156(8) Uani 1 1 d D . .
F32 F 1.3093(12) 0.1845(5) 0.5329(14) 0.168(9) Uani 1 1 d D . .
F33 F 1.2664(12) 0.2268(4) 0.594(2) 0.245(17) Uani 1 1 d D . .
F34 F 1.2798(13) 0.2147(4) 0.7790(18) 0.182(10) Uani 1 1 d D . .
F35 F 1.3927(9) 0.2174(4) 0.678(2) 0.199(12) Uani 1 1 d D . .
O7 O 0.7499(8) 0.1778(2) 0.9871(11) 0.060(3) Uani 1 1 d . . .
O8 O 0.6933(8) 0.1738(3) 0.7968(11) 0.070(4) Uani 1 1 d . . .
C18 C 0.6904(8) 0.1763(2) 0.9073(14) 0.034(3) Uani 1 1 d D . .
C19 C 0.5973(8) 0.1777(3) 0.9406(11) 0.051(4) Uani 1 1 d D . .
C20 C 0.5586(10) 0.2047(3) 0.9190(16) 0.107(9) Uani 1 1 d D . .
F41 F 0.5947(10) 0.1719(4) 1.0540(11) 0.131(6) Uani 1 1 d D . .
F42 F 0.5424(8) 0.1617(3) 0.8767(14) 0.123(6) Uani 1 1 d D . .
F43 F 0.5556(14) 0.2119(5) 0.8079(16) 0.195(11) Uani 1 1 d D . .
F44 F 0.4793(10) 0.2069(5) 0.950(2) 0.221(12) Uani 1 1 d D . .
F45 F 0.6079(11) 0.2213(4) 0.984(2) 0.230(15) Uani 1 1 d D . .
O9 O 0.7222(8) 0.1978(2) 0.5381(10) 0.054(3) Uani 1 1 d . . .
O10 O 0.6995(6) 0.16442(18) 0.4134(9) 0.038(2) Uani 1 1 d . . .
C21 C 0.6850(9) 0.1863(2) 0.4513(12) 0.031(3) Uani 1 1 d D . .
C22 C 0.6117(9) 0.2019(2) 0.3844(11) 0.062(5) Uani 1 1 d D . .
C23 C 0.5366(10) 0.2076(3) 0.4566(14) 0.109(10) Uani 1 1 d D . .
F51 F 0.5810(11) 0.1896(3) 0.2864(11) 0.138(7) Uani 1 1 d D . .
F52 F 0.6382(9) 0.2258(3) 0.3563(13) 0.119(6) Uani 1 1 d D . .
F53 F 0.5116(10) 0.1847(3) 0.493(2) 0.192(11) Uani 1 1 d D . .
F54 F 0.4710(10) 0.2187(4) 0.3922(17) 0.188(10) Uani 1 1 d D . .
F55 F 0.5584(10) 0.2228(3) 0.5481(13) 0.120(6) Uani 1 1 d D . .
O11 O 0.8060(8) 0.0743(2) 0.5759(9) 0.053(3) Uani 1 1 d . . .
O12 O 0.7455(8) 0.1042(2) 0.4465(9) 0.051(3) Uani 1 1 d . . .
C24 C 0.7560(9) 0.0820(2) 0.4885(11) 0.032(3) Uani 1 1 d D . .
C25 C 0.7027(7) 0.06027(18) 0.4239(9) 0.038(4) Uani 1 1 d D . .
C26 C 0.6229(8) 0.0528(2) 0.4848(11) 0.059(5) Uani 1 1 d D . .
F61 F 0.6743(8) 0.06702(19) 0.3140(7) 0.067(3) Uani 1 1 d D . .
F62 F 0.7484(6) 0.03839(15) 0.4170(9) 0.055(2) Uani 1 1 d D . .
F63 F 0.5767(8) 0.0735(2) 0.5087(13) 0.107(5) Uani 1 1 d D . .
F64 F 0.6441(8) 0.0416(2) 0.5882(10) 0.090(4) Uani 1 1 d D . .
F65 F 0.5707(8) 0.0366(2) 0.4215(12) 0.104(5) Uani 1 1 d D . .
O13 O 1.2387(8) 0.0512(2) 0.9950(11) 0.060(3) Uani 1 1 d . . .
O14 O 1.2512(7) 0.0865(2) 1.1122(9) 0.051(3) Uani 1 1 d . . .
C27 C 1.2717(9) 0.0642(3) 1.0827(13) 0.041(4) Uani 1 1 d D . .
C28 C 1.3500(9) 0.0526(3) 1.1582(11) 0.082(7) Uani 1 1 d D . .
C29 C 1.3694(9) 0.0239(3) 1.1413(12) 0.117(10) Uani 1 1 d D . .
F71 F 1.4259(10) 0.0642(3) 1.140(2) 0.158(8) Uani 1 1 d D . .
F72 F 1.3377(10) 0.0557(3) 1.2715(10) 0.115(6) Uani 1 1 d D . .
F73 F 1.4358(9) 0.0177(3) 1.2196(13) 0.153(8) Uani 1 1 d D . .
F74 F 1.2949(8) 0.0129(3) 1.1623(13) 0.120(6) Uani 1 1 d D . .
F75 F 1.3898(10) 0.0202(3) 1.0321(12) 0.135(7) Uani 1 1 d D . .
O15 O 1.2164(8) 0.1456(2) 1.1025(10) 0.053(3) Uani 1 1 d . . .
O16 O 1.1683(7) 0.1786(2) 0.9860(10) 0.051(3) Uani 1 1 d . . .
C30 C 1.2134(10) 0.1692(3) 1.0715(14) 0.046(4) Uani 1 1 d D . .
C31 C 1.2858(11) 0.1842(3) 1.1460(11) 0.087(8) Uani 1 1 d D . .
C32 C 1.2921(9) 0.2131(3) 1.1211(12) 0.410(13) Uani 1 1 d D . .
F81 F 1.3679(10) 0.1762(3) 1.130(2) 0.194(12) Uani 1 1 d D . .
F82 F 1.2730(9) 0.1820(2) 1.2603(9) 0.086(4) Uani 1 1 d D . .
F83 F 1.3545(12) 0.2225(4) 1.1984(14) 0.223(14) Uani 1 1 d D . .
F84 F 1.2101(8) 0.2171(4) 1.1408(13) 0.125(6) Uani 1 1 d D . .
F85 F 1.3111(10) 0.2158(4) 1.0105(12) 0.146(7) Uani 1 1 d D . .
N1 N 1.0855(8) 0.2127(2) 1.3313(10) 0.033(3) Uani 1 1 d . . .
N2 N 1.0486(8) 0.2636(2) 1.2632(10) 0.032(3) Uani 1 1 d . . .
O17 O 1.0397(9) 0.1736(2) 1.1755(10) 0.059(3) Uani 1 1 d . . .
O18 O 0.9593(8) 0.2009(2) 1.0594(11) 0.059(3) Uani 1 1 d . . .
C33 C 1.0112(10) 0.1952(3) 1.1483(13) 0.037(4) Uani 1 1 d . . .
C34 C 1.0428(9) 0.2179(3) 1.2294(13) 0.037(3) Uani 1 1 d . . .
C35 C 1.0232(9) 0.2433(2) 1.1959(12) 0.032(3) Uani 1 1 d . . .
H35A H 0.9908 0.2462 1.1233 0.039 Uiso 1 1 calc R . .
C36 C 1.0922(11) 0.2581(3) 1.3648(13) 0.045(4) Uani 1 1 d . . .
H36A H 1.1116 0.2718 1.4145 0.055 Uiso 1 1 calc R . .
C37 C 1.1106(12) 0.2331(3) 1.4013(14) 0.049(4) Uani 1 1 d . . .
H37A H 1.1409 0.2302 1.4754 0.059 Uiso 1 1 calc R . .
O19 O 0.9128(7) 0.18346(16) 1.4157(9) 0.038(2) Uani 1 1 d . . .
O20 O 0.9295(7) 0.21869(19) 1.5304(9) 0.047(3) Uani 1 1 d . . .
N3 N 0.8153(8) 0.21080(19) 1.2486(10) 0.031(3) Uani 1 1 d . . .
N4 N 0.8112(8) 0.2650(2) 1.2620(10) 0.034(3) Uani 1 1 d . . .
C38 C 0.9016(9) 0.2075(3) 1.4398(13) 0.033(3) Uani 1 1 d . . .
C39 C 0.8529(8) 0.2235(2) 1.3440(11) 0.025(3) Uani 1 1 d . . .
C40 C 0.8490(9) 0.2504(2) 1.3478(11) 0.028(3) Uani 1 1 d . . .
H40A H 0.8748 0.2587 1.4155 0.034 Uiso 1 1 calc R . .
C41 C 0.7716(10) 0.2511(3) 1.1678(13) 0.043(4) Uani 1 1 d . . .
H41A H 0.7415 0.2602 1.1055 0.051 Uiso 1 1 calc R . .
C42 C 0.7744(12) 0.2249(3) 1.1617(15) 0.052(5) Uani 1 1 d . . .
H42A H 0.7472 0.2165 1.0952 0.063 Uiso 1 1 calc R . .
O21 O 1.0399(7) 0.07158(16) 1.1283(8) 0.035(2) Uani 1 1 d . . .
O22 O 1.0163(7) 0.03997(17) 0.9934(8) 0.040(3) Uani 1 1 d . . .
N5 N 1.1250(7) 0.0360(2) 1.2847(9) 0.032(3) Uani 1 1 d . . .
N6 N 1.1094(8) -0.0162(2) 1.2266(9) 0.030(3) Uani 1 1 d . . .
C43 C 1.0439(9) 0.0478(2) 1.0934(12) 0.027(3) Uani 1 1 d . . .
C44 C 1.0863(8) 0.0282(2) 1.1808(10) 0.019(3) Uani 1 1 d . . .
C45 C 1.0810(9) 0.0024(2) 1.1510(11) 0.028(3) Uani 1 1 d . . .
H45A H 1.0568 -0.0022 1.0754 0.033 Uiso 1 1 calc R . .
C46 C 1.1486(9) -0.0086(3) 1.3309(12) 0.033(3) Uani 1 1 d . . .
H46A H 1.1711 -0.0211 1.3851 0.040 Uiso 1 1 calc R . .
C47 C 1.1570(10) 0.0182(2) 1.3613(13) 0.036(3) Uani 1 1 d . . .
H47A H 1.1847 0.0231 1.4346 0.043 Uiso 1 1 calc R . .
O23 O 0.9481(8) 0.06765(18) 1.3870(9) 0.045(3) Uani 1 1 d . . .
O24 O 0.9740(7) 0.03203(18) 1.4893(8) 0.040(2) Uani 1 1 d . . .
N7 N 0.8593(8) 0.0403(2) 1.2064(10) 0.032(3) Uani 1 1 d . . .
N8 N 0.8626(7) -0.0136(2) 1.2116(9) 0.028(3) Uani 1 1 d . . .
C48 C 0.9436(9) 0.0433(3) 1.4008(12) 0.028(3) Uani 1 1 d . . .
C49 C 0.8988(8) 0.0274(2) 1.2987(10) 0.022(3) Uani 1 1 d . . .
C50 C 0.9003(8) 0.0010(3) 1.3021(11) 0.030(3) Uani 1 1 d . . .
H50A H 0.9280 -0.0073 1.3685 0.036 Uiso 1 1 calc R . .
C51 C 0.8211(10) -0.0001(3) 1.1210(13) 0.040(4) Uani 1 1 d . . .
H51A H 0.7918 -0.0091 1.0580 0.048 Uiso 1 1 calc R . .
C52 C 0.8206(10) 0.0263(3) 1.1183(12) 0.035(3) Uani 1 1 d . . .
H52A H 0.7922 0.0348 1.0528 0.042 Uiso 1 1 calc R . .
O25 O 0.3358(8) 0.1234(3) 1.5033(12) 0.082(5) Uani 1 1 d . . .
N9 N 0.3908(7) 0.1225(2) 1.2865(10) 0.032(3) Uani 1 1 d . . .
N10 N 0.5665(7) 0.1236(2) 1.2587(11) 0.033(3) Uani 1 1 d . . .
N11 N 0.4697(9) 0.1274(3) 1.5954(11) 0.057(4) Uani 1 1 d . . .
H11A H 0.4513 0.1278 1.6644 0.069 Uiso 1 1 calc R . .
H11B H 0.5245 0.1286 1.5888 0.069 Uiso 1 1 calc R . .
C53 C 0.4132(12) 0.1251(4) 1.4989(15) 0.055(5) Uani 1 1 d . . .
C54 C 0.4499(9) 0.1244(3) 1.3783(13) 0.034(3) Uani 1 1 d . . .
C55 C 0.5382(9) 0.1246(3) 1.3660(13) 0.033(3) Uani 1 1 d . . .
H55A H 0.5782 0.1254 1.4331 0.039 Uiso 1 1 calc R . .
C56 C 0.5075(9) 0.1219(3) 1.1678(13) 0.036(3) Uani 1 1 d . . .
H56A H 0.5252 0.1210 1.0920 0.043 Uiso 1 1 calc R . .
C57 C 0.4193(10) 0.1215(3) 1.1811(14) 0.039(4) Uani 1 1 d . . .
H57A H 0.3793 0.1205 1.1140 0.047 Uiso 1 1 calc R . .
O1W O 0.6548(7) 0.1337(2) 0.6504(9) 0.046(3) Uani 1 1 d . . .
O2W O 1.3051(9) 0.1202(3) 0.8815(11) 0.068(4) Uani 1 1 d . . .

loop_
_atom_site_aniso_label
_atom_site_aniso_U_11
_atom_site_aniso_U_22
_atom_site_aniso_U_33
_atom_site_aniso_U_23
_atom_site_aniso_U_13
_atom_site_aniso_U_12
Ag1 0.0299(6) 0.0347(6) 0.0354(6) 0.0002(5) -0.0095(5) 0.0018(5)
Ag2 0.0382(6) 0.0199(5) 0.0507(7) -0.0011(5) 0.0004(5) 0.0056(5)
Ag3 0.0441(7) 0.0271(6) 0.0628(8) 0.0142(5) -0.0019(6) -0.0042(5)
Ag4 0.0392(7) 0.0398(6) 0.0425(7) -0.0027(5) 0.0139(5) 0.0092(5)
Ag5 0.0373(7) 0.0296(6) 0.0693(9) 0.0176(6) -0.0115(6) 0.0004(5)
Ag6 0.0675(9) 0.0523(8) 0.0357(7) -0.0009(6) 0.0012(6) 0.0124(7)
Ag7 0.0425(8) 0.1113(14) 0.0802(11) 0.0579(10) -0.0292(8) -0.0227(9)
Ag8 0.0667(10) 0.0678(10) 0.0767(10) 0.0439(8) -0.0259(8) -0.0143(8)
Ag9 0.0441(7) 0.0203(5) 0.0629(8) 0.0139(5) -0.0042(6) -0.0026(5)
Ag10 0.0359(6) 0.0328(6) 0.0353(6) -0.0056(5) 0.0110(5) 0.0024(5)
Ag11 0.0353(6) 0.0437(7) 0.0387(6) -0.0090(5) -0.0120(5) 0.0019(5)
Ag12 0.0443(7) 0.0226(5) 0.0413(6) 0.0003(4) -0.0045(5) 0.0113(5)
Ag13 0.0835(11) 0.0714(10) 0.0410(8) -0.0303(7) -0.0042(7) -0.0036(8)
Ag14 0.0790(10) 0.0198(6) 0.0833(10) 0.0200(6) -0.0076(8) -0.0010(6)
Ag15 0.0740(10) 0.0456(8) 0.0679(9) -0.0047(7) -0.0470(8) 0.0011(7)
Ag16 0.0266(6) 0.0440(7) 0.0442(7) -0.0072(5) 0.0092(5) -0.0047(5)
Ag17 0.0626(9) 0.0189(5) 0.0690(9) -0.0132(5) 0.0171(7) -0.0056(5)
Ag18 0.0937(12) 0.0302(7) 0.0718(10) 0.0201(6) -0.0024(8) -0.0144(7)
Ag19 0.0230(6) 0.0526(7) 0.0629(8) -0.0040(6) 0.0089(6) -0.0031(5)
Ag20 0.0496(8) 0.0261(6) 0.0600(8) -0.0155(5) 0.0060(6) -0.0031(5)
C1 0.029(3) 0.028(3) 0.030(3) 0.000(2) 0.003(2) 0.001(2)
C2 0.051(9) 0.020(7) 0.023(7) -0.001(5) -0.008(7) -0.005(6)
C3 0.029(7) 0.025(6) 0.012(6) 0.004(5) -0.008(5) 0.001(6)
C4 0.027(7) 0.032(7) 0.019(7) 0.008(6) 0.001(6) 0.013(6)
C5 0.025(7) 0.023(7) 0.026(7) 0.000(5) 0.004(6) 0.007(5)
C6 0.031(8) 0.020(7) 0.030(7) 0.001(5) -0.016(6) 0.000(6)
C7 0.042(9) 0.045(9) 0.019(7) -0.003(6) 0.007(6) -0.008(7)
C8 0.044(9) 0.014(6) 0.040(8) -0.020(6) 0.014(7) 0.003(6)
O1 0.040(6) 0.059(7) 0.046(6) 0.019(6) 0.001(5) 0.018(5)
O2 0.061(8) 0.054(7) 0.058(7) 0.022(6) 0.021(6) 0.021(6)
C9 0.048(10) 0.024(7) 0.045(9) -0.002(7) 0.002(8) 0.000(7)
C10 0.065(11) 0.038(9) 0.032(9) 0.008(7) 0.013(8) 0.007(8)
C11 0.079(18) 0.19(3) 0.044(13) -0.024(16) 0.019(12) -0.06(2)
F11 0.080(8) 0.083(9) 0.098(9) 0.001(7) 0.037(7) 0.031(7)
F12 0.088(9) 0.122(10) 0.034(6) 0.001(6) 0.016(6) 0.003(8)
F13 0.069(10) 0.25(2) 0.119(12) -0.009(13) 0.014(9) -0.064(12)
F14 0.161(18) 0.103(13) 0.23(2) -0.057(14) -0.009(15) -0.082(13)
F15 0.088(10) 0.219(19) 0.070(9) 0.006(10) -0.018(8) -0.040(11)
O3 0.046(7) 0.044(6) 0.043(6) -0.011(5) -0.004(5) -0.001(5)
O4 0.082(10) 0.066(8) 0.050(7) -0.013(6) -0.021(7) 0.013(7)
C12 0.053(11) 0.070(12) 0.020(8) -0.010(8) -0.006(7) -0.001(9)
C13 0.068(16) 0.072(16) 0.18(3) -0.045(18) -0.008(18) 0.012(13)
C14 0.13(3) 0.09(2) 0.18(4) -0.02(2) -0.06(3) -0.02(2)
F21 0.20(2) 0.30(3) 0.087(11) 0.048(15) 0.092(13) 0.07(2)
F22 0.050(8) 0.112(12) 0.27(2) -0.028(13) -0.005(11) -0.024(8)
F23 0.140(15) 0.069(10) 0.32(3) -0.055(14) -0.081(17) 0.008(10)
F24 0.165(18) 0.26(3) 0.115(14) 0.084(16) 0.035(13) 0.066(18)
F25 0.059(8) 0.092(10) 0.225(19) -0.018(11) -0.005(10) 0.033(8)
O5 0.065(8) 0.048(7) 0.052(7) 0.006(6) -0.004(6) -0.004(6)
O6 0.051(7) 0.051(7) 0.059(7) 0.007(6) 0.001(6) 0.013(6)
C15 0.050(10) 0.036(9) 0.036(9) 0.003(7) -0.002(8) 0.003(8)
C16 0.051(15) 0.14(3) 0.18(3) 0.08(2) -0.014(17) -0.015(16)
C17 0.07(2) 0.21(4) 0.17(4) 0.07(3) -0.04(2) -0.06(2)
F31 0.062(9) 0.127(14) 0.27(2) 0.088(14) -0.039(12) 0.006(9)
F32 0.127(14) 0.30(3) 0.090(11) 0.048(15) 0.051(11) -0.007(16)
F33 0.18(2) 0.127(16) 0.38(4) 0.15(2) -0.17(2) -0.076(15)
F34 0.19(2) 0.17(2) 0.19(2) -0.099(17) 0.057(17) -0.076(17)
F35 0.078(11) 0.20(2) 0.30(3) 0.12(2) -0.051(14) -0.058(13)
O7 0.052(8) 0.057(8) 0.067(8) -0.019(6) -0.016(7) 0.004(6)
O8 0.056(8) 0.103(11) 0.052(8) -0.024(7) 0.009(6) -0.027(8)
C18 0.035(9) 0.018(7) 0.051(10) -0.006(6) 0.008(8) -0.008(6)
C19 0.050(11) 0.052(10) 0.050(11) -0.008(8) 0.005(8) 0.002(9)
C20 0.064(17) 0.13(2) 0.12(2) -0.04(2) 0.000(16) 0.021(16)
F41 0.109(12) 0.22(2) 0.068(9) 0.005(10) 0.035(8) 0.003(12)
F42 0.062(8) 0.156(15) 0.153(14) -0.037(11) 0.018(9) -0.048(9)
F43 0.20(2) 0.21(2) 0.161(19) 0.063(17) -0.029(17) 0.083(19)
F44 0.088(14) 0.27(3) 0.31(3) -0.04(2) 0.008(17) 0.084(16)
F45 0.158(19) 0.148(18) 0.35(3) -0.12(2) -0.12(2) 0.086(15)
O9 0.061(8) 0.045(7) 0.048(7) -0.006(5) -0.026(6) 0.012(6)
O10 0.041(6) 0.027(5) 0.042(6) -0.007(4) -0.014(5) 0.006(4)
C21 0.039(8) 0.020(7) 0.033(8) 0.004(6) -0.004(7) 0.014(6)
C22 0.067(13) 0.077(14) 0.039(10) 0.004(9) -0.019(9) 0.039(11)
C23 0.073(18) 0.11(2) 0.13(3) 0.05(2) -0.031(17) 0.000(17)
F51 0.181(16) 0.122(12) 0.086(9) -0.053(9) -0.099(10) 0.088(11)
F52 0.122(12) 0.100(10) 0.142(12) 0.094(10) 0.053(10) 0.058(9)
F53 0.094(12) 0.082(11) 0.41(4) 0.057(16) 0.093(17) -0.001(9)
F54 0.101(13) 0.23(2) 0.22(2) -0.062(18) -0.058(13) 0.108(15)
F55 0.098(11) 0.134(13) 0.126(13) -0.049(11) 0.001(10) 0.039(10)
O11 0.069(8) 0.046(7) 0.039(6) 0.008(5) -0.018(6) 0.001(6)
O12 0.075(8) 0.033(6) 0.040(6) -0.006(5) -0.023(6) 0.010(6)
C24 0.041(9) 0.032(8) 0.024(7) -0.011(6) 0.005(7) 0.005(7)
C25 0.061(11) 0.017(7) 0.031(8) -0.002(6) -0.017(7) 0.010(7)
C26 0.054(12) 0.038(10) 0.088(15) -0.009(10) 0.021(11) 0.008(9)
F61 0.099(8) 0.052(6) 0.044(6) -0.002(5) -0.023(6) -0.017(6)
F62 0.060(6) 0.033(5) 0.073(7) -0.011(4) 0.009(5) 0.000(4)
F63 0.077(9) 0.055(7) 0.197(15) -0.010(8) 0.051(10) 0.008(6)
F64 0.093(9) 0.095(9) 0.088(9) 0.016(7) 0.035(8) -0.009(8)
F65 0.081(9) 0.088(9) 0.142(12) -0.011(9) 0.005(8) -0.046(8)
O13 0.072(8) 0.034(6) 0.066(8) -0.014(6) -0.030(7) 0.014(6)
O14 0.054(7) 0.055(7) 0.041(6) -0.007(5) -0.017(5) 0.018(6)
C27 0.043(9) 0.037(9) 0.041(9) -0.001(7) -0.007(7) 0.013(7)
C28 0.088(17) 0.092(17) 0.057(13) 0.014(11) -0.036(12) 0.046(14)
C29 0.10(2) 0.10(2) 0.13(3) 0.02(2) -0.05(2) -0.004(18)
F71 0.076(11) 0.105(12) 0.28(2) 0.046(14) -0.058(13) -0.031(9)
F72 0.152(14) 0.138(12) 0.046(7) -0.007(7) -0.037(8) 0.070(11)
F73 0.139(14) 0.138(14) 0.159(15) -0.035(11) -0.092(12) 0.092(12)
F74 0.087(10) 0.133(13) 0.135(13) 0.065(11) -0.009(9) -0.017(9)
F75 0.154(15) 0.157(15) 0.091(10) -0.019(10) -0.006(10) 0.103(13)
O15 0.066(8) 0.031(6) 0.054(7) -0.019(5) -0.029(6) 0.001(5)
O16 0.048(7) 0.056(7) 0.046(7) 0.012(6) -0.005(6) -0.002(6)
C30 0.049(10) 0.046(10) 0.044(10) -0.013(8) 0.003(8) -0.008(8)
C31 0.15(2) 0.071(14) 0.037(11) 0.009(10) -0.015(13) -0.034(16)
C32 0.63(5) 0.47(4) 0.09(2) 0.13(3) -0.15(4) -0.522
F81 0.079(11) 0.067(10) 0.42(4) -0.034(15) -0.069(16) 0.025(9)
F82 0.124(11) 0.074(8) 0.053(7) -0.004(6) -0.029(7) -0.031(7)
F83 0.27(3) 0.180(19) 0.189(19) 0.070(15) -0.133(18) -0.17(2)
F84 0.068(9) 0.191(18) 0.120(12) -0.061(12) 0.022(9) -0.027(10)
F85 0.144(15) 0.186(18) 0.108(12) 0.037(12) 0.011(11) -0.076(14)
N1 0.037(7) 0.023(6) 0.040(7) 0.001(5) 0.004(6) -0.012(5)
N2 0.041(7) 0.019(6) 0.036(7) -0.002(5) -0.005(6) -0.011(5)
O17 0.085(9) 0.031(6) 0.059(8) 0.001(5) 0.001(7) -0.011(6)
O18 0.056(8) 0.058(8) 0.058(8) -0.017(6) -0.013(6) 0.006(6)
C33 0.037(9) 0.041(9) 0.034(8) -0.007(7) 0.014(7) -0.002(7)
C34 0.029(8) 0.040(9) 0.042(9) -0.007(7) 0.002(7) -0.004(7)
C35 0.041(9) 0.024(7) 0.030(7) -0.007(6) -0.007(6) -0.001(6)
C36 0.058(11) 0.045(9) 0.032(9) -0.010(7) -0.002(8) -0.012(8)
C37 0.076(13) 0.031(8) 0.038(9) 0.012(7) -0.003(8) -0.008(8)
O19 0.047(6) 0.012(5) 0.053(6) 0.007(4) -0.002(5) 0.007(4)
O20 0.062(8) 0.033(6) 0.040(6) 0.010(5) -0.021(5) 0.005(5)
N3 0.050(8) 0.010(5) 0.030(6) 0.001(4) -0.011(5) -0.001(5)
N4 0.052(8) 0.014(5) 0.032(6) 0.001(5) -0.016(6) -0.001(5)
C38 0.031(8) 0.027(8) 0.039(9) 0.015(6) -0.005(7) -0.004(6)
C39 0.023(7) 0.027(7) 0.026(7) 0.000(5) 0.000(6) -0.008(6)
C40 0.038(8) 0.018(6) 0.027(7) -0.003(5) -0.003(6) -0.007(6)
C41 0.053(10) 0.029(8) 0.041(9) 0.002(7) -0.021(8) 0.001(7)
C42 0.066(12) 0.035(9) 0.048(10) -0.004(7) -0.029(9) -0.013(8)
O21 0.051(6) 0.018(5) 0.036(5) -0.001(4) -0.001(5) 0.008(4)
O22 0.067(7) 0.018(5) 0.031(5) 0.001(4) -0.019(5) 0.002(5)
N5 0.029(6) 0.038(7) 0.026(6) 0.001(5) -0.006(5) 0.001(5)
N6 0.045(7) 0.017(5) 0.027(6) 0.000(5) -0.005(5) 0.001(5)
C43 0.038(8) 0.008(6) 0.034(8) 0.005(5) -0.001(6) -0.004(5)
C44 0.032(7) 0.003(5) 0.021(6) 0.001(4) 0.003(5) 0.004(5)
C45 0.039(8) 0.022(7) 0.022(7) 0.006(5) -0.001(6) -0.004(6)
C46 0.040(9) 0.026(7) 0.033(8) 0.008(6) -0.008(7) 0.002(6)
C47 0.046(9) 0.020(7) 0.038(8) 0.001(6) -0.007(7) -0.009(6)
O23 0.074(8) 0.020(5) 0.040(6) -0.003(4) -0.003(5) -0.005(5)
O24 0.054(7) 0.029(5) 0.032(6) -0.005(4) -0.014(5) 0.005(5)
N7 0.043(7) 0.019(5) 0.033(6) 0.001(5) 0.002(5) -0.008(5)
N8 0.033(7) 0.022(6) 0.028(6) -0.001(5) -0.003(5) 0.002(5)
C48 0.023(7) 0.029(7) 0.031(8) -0.005(6) 0.006(6) -0.002(6)
C49 0.027(7) 0.026(7) 0.013(6) 0.006(5) -0.003(5) -0.006(6)
C50 0.015(7) 0.047(9) 0.025(7) 0.006(6) -0.008(5) 0.005(6)
C51 0.055(10) 0.025(7) 0.037(8) -0.007(6) -0.010(7) -0.006(7)
C52 0.046(9) 0.021(7) 0.034(8) 0.010(6) -0.007(7) 0.003(6)
O25 0.036(8) 0.153(15) 0.059(8) -0.002(9) 0.012(6) -0.003(8)
N9 0.026(6) 0.026(6) 0.042(7) 0.000(5) -0.006(6) -0.007(5)
N10 0.021(6) 0.031(6) 0.047(8) -0.010(5) 0.004(6) 0.005(5)
N11 0.038(8) 0.100(12) 0.035(8) -0.012(8) 0.007(7) -0.014(8)
C53 0.047(11) 0.070(12) 0.047(10) -0.013(9) 0.001(9) 0.003(9)
C54 0.028(8) 0.034(8) 0.041(9) 0.000(6) 0.007(7) -0.004(6)
C55 0.035(8) 0.030(7) 0.033(8) -0.002(6) 0.000(6) -0.010(6)
C56 0.030(8) 0.041(8) 0.036(8) -0.012(6) 0.002(7) -0.002(7)
C57 0.033(8) 0.042(9) 0.041(9) -0.012(7) -0.002(7) -0.001(7)
O1W 0.048(7) 0.047(6) 0.043(6) 0.003(5) 0.003(5) -0.003(5)
O2W 0.066(9) 0.072(9) 0.064(8) -0.017(7) -0.003(7) -0.014(7)

loop_
_geom_bond_atom_site_label_1
_geom_bond_atom_site_label_2
_geom_bond_distance
_geom_bond_site_symmetry_2
_geom_bond_publ_flag
Ag1 C1 2.177(14) . ?
Ag1 O10 2.324(9) . ?
Ag1 O12 2.358(10) . ?
Ag1 O1W 2.535(11) . ?
Ag1 Ag5 2.8212(15) . ?
Ag1 Ag4 2.8944(16) . ?
Ag1 Ag2 3.1748(15) . ?
Ag2 N4 2.295(10) 4_565 ?
Ag2 O8 2.343(12) . ?
Ag2 C1 2.392(13) . ?
Ag2 C2 2.452(14) . ?
Ag2 O9 2.458(10) . ?
Ag2 Ag3 2.9506(17) . ?
Ag2 Ag6 3.2374(17) . ?
Ag3 C2 2.306(13) . ?
Ag3 N2 2.325(11) 4_565 ?
Ag3 O20 2.382(10) 1_554 ?
Ag3 O6 2.436(11) . ?
Ag3 Ag7 2.9381(18) . ?
Ag3 Ag4 3.0403(17) . ?
Ag4 C8 2.124(12) . ?
Ag4 C1 2.205(13) . ?
Ag4 O19 2.509(9) 1_554 ?
Ag4 Ag8 2.8764(19) . ?
Ag4 Ag18 3.0023(19) . ?
Ag4 Ag5 3.1814(17) . ?
Ag5 C3 2.346(13) . ?
Ag5 O1 2.392(11) . ?
Ag5 O11 2.408(11) . ?
Ag5 C1 2.415(13) . ?
Ag5 Ag9 2.8492(15) . ?
Ag5 Ag13 3.050(2) . ?
Ag6 C2 2.340(13) . ?
Ag6 O7 2.387(12) . ?
Ag6 O18 2.431(12) . ?
Ag6 C5 2.478(12) . ?
Ag6 Ag7 2.899(2) . ?
Ag6 Ag10 3.0092(17) . ?
Ag6 Ag17 3.3541(18) . ?
Ag7 C2 2.167(14) . ?
Ag7 O16 2.193(11) . ?
Ag7 Ag11 2.961(2) . ?
Ag7 Ag10 3.1350(18) . ?
Ag8 C8 2.371(15) . ?
Ag8 O3 2.373(11) . ?
Ag8 O5 2.439(12) . ?
Ag8 C3 2.550(12) . ?
Ag8 Ag13 2.972(2) . ?
Ag9 N6 2.330(10) 3_757 ?
Ag9 O2 2.355(11) . ?
Ag9 C3 2.361(13) . ?
Ag9 O22 2.388(9) . ?
Ag9 Ag13 3.062(2) . ?
Ag9 Ag12 3.1248(17) . ?
Ag9 Ag10 3.2149(16) . ?
Ag10 C5 2.146(12) . ?
Ag10 C4 2.214(12) . ?
Ag10 Ag11 2.9165(16) . ?
Ag10 Ag15 3.1880(18) . ?
Ag10 Ag14 3.2814(18) . ?
Ag11 C4 2.133(14) . ?
Ag11 O15 2.295(9) . ?
Ag11 O14 2.347(10) . ?
Ag11 O2W 2.544(13) . ?
Ag11 Ag12 3.2302(16) . ?
Ag12 O13 2.313(11) . ?
Ag12 N8 2.349(10) 3_757 ?
Ag12 C3 2.390(12) . ?
Ag12 C4 2.441(12) . ?
Ag12 Ag13 3.1284(19) . ?
Ag13 C3 2.137(12) . ?
Ag13 O24 2.302(9) 1_554 ?
Ag13 O23 2.536(10) 1_554 ?
Ag14 N7 2.252(10) . ?
Ag14 C5 2.369(12) . ?
Ag14 C6 2.391(12) . ?
Ag14 O23 2.487(10) . ?
Ag14 Ag15 2.9814(19) . ?
Ag14 Ag16 3.3684(19) . ?
Ag15 C5 2.270(13) . ?
Ag15 C8 2.362(15) 1_556 ?
Ag15 C7 2.384(15) 1_556 ?
Ag15 C6 2.590(13) . ?
Ag15 Ag18 3.080(2) 1_556 ?
Ag15 Ag17 3.223(2) . ?
Ag15 Ag20 3.2942(19) 1_556 ?
Ag16 C6 2.133(15) . ?
Ag16 N10 2.238(11) . ?
Ag16 Ag17 2.8312(16) . ?
Ag17 C6 2.146(13) . ?
Ag17 N3 2.239(10) . ?
Ag17 O19 2.438(10) . ?
Ag18 C8 2.230(13) . ?
Ag18 N1 2.244(11) 1_554 ?
Ag18 O17 2.536(12) 1_554 ?
Ag18 C7 2.706(15) . ?
Ag18 Ag15 3.080(2) 1_554 ?
Ag19 C7 2.149(14) . ?
Ag19 N9 2.307(11) 1_654 ?
Ag19 O25 2.451(14) 1_654 ?
Ag19 Ag20 2.8571(17) . ?
Ag20 C7 2.133(15) . ?
Ag20 N5 2.261(12) 1_554 ?
Ag20 O21 2.507(9) 1_554 ?
Ag20 Ag15 3.2942(19) 1_554 ?
C1 C2 1.188(18) . ?
C3 C4 1.191(17) . ?
C5 C6 1.222(18) . ?
C7 C8 1.203(18) . ?
C7 Ag15 2.384(15) 1_554 ?
C8 Ag15 2.362(15) 1_554 ?
O1 C9 1.273(17) . ?
O2 C9 1.191(17) . ?
C9 C10 1.518(9) . ?
C10 F11 1.321(9) . ?
C10 F12 1.334(9) . ?
C10 C11 1.514(10) . ?
C11 F14 1.314(10) . ?
C11 F13 1.315(10) . ?
C11 F15 1.318(10) . ?
O3 C12 1.216(18) . ?
O4 C12 1.247(19) . ?
C12 C13 1.532(10) . ?
C13 F21 1.329(10) . ?
C13 F22 1.335(10) . ?
C13 C14 1.520(10) . ?
C14 F23 1.316(10) . ?
C14 F25 1.325(10) . ?
C14 F24 1.329(10) . ?
O5 C15 1.234(18) . ?
O6 C15 1.249(18) . ?
C15 C16 1.531(10) . ?
C16 F31 1.326(10) . ?
C16 F32 1.335(10) . ?
C16 C17 1.513(10) . ?
C17 F33 1.318(10) . ?
C17 F34 1.321(10) . ?
C17 F35 1.323(10) . ?
O7 C18 1.223(18) . ?
O8 C18 1.266(18) . ?
C18 C19 1.527(9) . ?
C19 F41 1.325(9) . ?
C19 F42 1.339(9) . ?
C19 C20 1.517(10) . ?
C20 F43 1.311(10) . ?
C20 F45 1.314(10) . ?
C20 F44 1.314(10) . ?
O9 C21 1.238(16) . ?
O10 C21 1.230(15) . ?
C21 C22 1.523(9) . ?
C22 F51 1.322(9) . ?
C22 F52 1.343(9) . ?
C22 C23 1.518(10) . ?
C23 F55 1.315(10) . ?
C23 F53 1.316(10) . ?
C23 F54 1.317(10) . ?
O11 C24 1.255(17) . ?
O12 C24 1.240(17) . ?
C24 C25 1.527(9) . ?
C25 F61 1.324(9) . ?
C25 F62 1.333(9) . ?
C25 C26 1.524(9) . ?
C26 F64 1.316(9) . ?
C26 F65 1.318(9) . ?
C26 F63 1.323(9) . ?
O13 C27 1.261(17) . ?
O14 C27 1.240(17) . ?
C27 C28 1.528(9) . ?
C28 F72 1.328(9) . ?
C28 F71 1.348(10) . ?
C28 C29 1.519(10) . ?
C29 F75 1.323(10) . ?
C29 F73 1.324(10) . ?
C29 F74 1.327(10) . ?
O15 C30 1.263(19) . ?
O16 C30 1.233(19) . ?
C30 C31 1.537(10) . ?
C31 F82 1.337(9) . ?
C31 F81 1.363(10) . ?
C31 C32 1.511(10) . ?
C32 F84 1.326(10) . ?
C32 F85 1.326(10) . ?
C32 F83 1.327(10) . ?
N1 C34 1.297(19) . ?
N1 C37 1.349(19) . ?
N1 Ag18 2.244(11) 1_556 ?
N2 C36 1.303(19) . ?
N2 C35 1.328(16) . ?
N2 Ag3 2.325(11) 4_566 ?
O17 C33 1.220(18) . ?
O17 Ag18 2.536(12) 1_556 ?
O18 C33 1.255(19) . ?
C33 C34 1.53(2) . ?
C34 C35 1.38(2) . ?
C36 C37 1.37(2) . ?
O19 C38 1.279(17) . ?
O19 Ag4 2.509(9) 1_556 ?
O20 C38 1.216(17) . ?
O20 Ag3 2.382(10) 1_556 ?
N3 C42 1.328(19) . ?
N3 C39 1.343(16) . ?
N4 C40 1.317(17) . ?
N4 C41 1.374(18) . ?
N4 Ag2 2.295(10) 4_566 ?
C38 C39 1.502(18) . ?
C39 C40 1.379(18) . ?
C41 C42 1.35(2) . ?
O21 C43 1.288(15) . ?
O21 Ag20 2.507(9) 1_556 ?
O22 C43 1.236(15) . ?
N5 C47 1.321(17) . ?
N5 C44 1.327(16) . ?
N5 Ag20 2.261(12) 1_556 ?
N6 C45 1.330(16) . ?
N6 C46 1.330(17) . ?
N6 Ag9 2.330(10) 3_757 ?
C43 C44 1.511(16) . ?
C44 C45 1.364(16) . ?
C46 C47 1.418(19) . ?
O23 C48 1.261(16) . ?
O23 Ag13 2.536(10) 1_556 ?
O24 C48 1.211(16) . ?
O24 Ag13 2.302(9) 1_556 ?
N7 C52 1.324(17) . ?
N7 C49 1.333(16) . ?
N8 C51 1.347(18) . ?
N8 C50 1.353(17) . ?
N8 Ag12 2.349(10) 3_757 ?
C48 C49 1.524(18) . ?
C49 C50 1.354(19) . ?
C51 C52 1.352(19) . ?
O25 C53 1.21(2) . ?
O25 Ag19 2.451(14) 1_456 ?
N9 C54 1.315(18) . ?
N9 C57 1.317(18) . ?
N9 Ag19 2.307(11) 1_456 ?
N10 C56 1.305(18) . ?
N10 C55 1.337(17) . ?
N11 C53 1.33(2) . ?
C53 C54 1.53(2) . ?
C54 C55 1.387(19) . ?
C56 C57 1.39(2) . ?
